data_1513119
loop_
_publ_author_name
'Kannaboina, Prakash'
'Anilkumar, K.'
'Aravinda, S.'
'Vishwakarma, Ram A.'
'Das, Parthasarathi'

_publ_section_title
;
 Direct C-2 Arylation of 7-Azaindoles: Chemoselective Access to
 Multiarylated Derivatives
;
_journal_issue 22
_journal_name_full 'Organic Letters'
_journal_page_first 5718
_journal_paper_doi 10.1021/ol4027478
_journal_volume 15
_journal_year 2013
_chemical_formula_moiety 'C27 H20 F2 N2'
_chemical_formula_sum 'C27 H20 F2 N2'
_chemical_formula_weight 410.45
_chemical_name_systematic
; 
 5-(2,4-difluorophenyl)-1-methyl-2-phenyl-3-p-tolyl-1H-pyrrolo[2,3-b]pyridine 
;
_space_group_IT_number 14
_symmetry_cell_setting monoclinic
_symmetry_space_group_name_Hall '-P 2ybc'
_symmetry_space_group_name_H-M 'P 1 21/c 1'
_atom_sites_solution_hydrogens geom
_atom_sites_solution_primary direct
_atom_sites_solution_secondary difmap
_audit_creation_method SHELXL-97
_cell_angle_alpha 90.00
_cell_angle_beta 90.051(9)
_cell_angle_gamma 90.00
_cell_formula_units_Z 4
_cell_length_a 10.1525(16)
_cell_length_b 11.2182(19)
_cell_length_c 18.201(4)
_cell_measurement_reflns_used 1523
_cell_measurement_temperature 293(2)
_cell_measurement_theta_max 26.00
_cell_measurement_theta_min 3.8
_cell_volume 2073.0(7)
_computing_cell_refinement 'CrysAlis Pro  (Oxford Diffraction,2010)'
_computing_data_collection 'CrysAlis Pro  (Oxford Diffraction,2010)'
_computing_data_reduction 'CrysAlis Pro  (Oxford Diffraction,2010)'
_computing_molecular_graphics 'ORTEP3 (Farrugia, 1997)'
_computing_structure_refinement 'SHELXL-97 (Sheldrick, 2008)'
_computing_structure_solution 'SHELXS-97 (Sheldrick, 2008)'
_diffrn_ambient_temperature 293(2)
_diffrn_detector_area_resol_mean 16.1049
_diffrn_measured_fraction_theta_full 0.846
_diffrn_measured_fraction_theta_max 0.846
_diffrn_measurement_device_type 'Xcalibur, sapphire3'
_diffrn_measurement_method 'omega scan'
_diffrn_radiation_monochromator graphite
_diffrn_radiation_source 'fine-focus sealed tube'
_diffrn_radiation_type MoK\a
_diffrn_radiation_wavelength 0.71073
_diffrn_reflns_av_R_equivalents 0.0304
_diffrn_reflns_av_sigmaI/netI 0.0635
_diffrn_reflns_limit_h_max 12
_diffrn_reflns_limit_h_min -7
_diffrn_reflns_limit_k_max 13
_diffrn_reflns_limit_k_min -13
_diffrn_reflns_limit_l_max 12
_diffrn_reflns_limit_l_min -22
_diffrn_reflns_number 5199
_diffrn_reflns_theta_full 26.00
_diffrn_reflns_theta_max 26.00
_diffrn_reflns_theta_min 3.80
_exptl_absorpt_coefficient_mu 0.090
_exptl_absorpt_correction_T_max 1.00000
_exptl_absorpt_correction_T_min 0.73645
_exptl_absorpt_correction_type multi-scan
_exptl_absorpt_process_details 'Crysalis PRO (Oxford Diffraction,2010)'
_exptl_crystal_colour 'color less'
_exptl_crystal_density_diffrn 1.315
_exptl_crystal_density_method 'not measured'
_exptl_crystal_description cubic
_exptl_crystal_F_000 856
_exptl_crystal_size_max 0.3
_exptl_crystal_size_mid 0.3
_exptl_crystal_size_min 0.3
_refine_diff_density_max 0.375
_refine_diff_density_min -0.258
_refine_diff_density_rms 0.048
_refine_ls_extinction_method none
_refine_ls_goodness_of_fit_ref 1.020
_refine_ls_hydrogen_treatment constr
_refine_ls_matrix_type full
_refine_ls_number_parameters 280
_refine_ls_number_reflns 3454
_refine_ls_number_restraints 0
_refine_ls_restrained_S_all 1.020
_refine_ls_R_factor_all 0.1069
_refine_ls_R_factor_gt 0.0651
_refine_ls_shift/su_max 0.000
_refine_ls_shift/su_mean 0.000
_refine_ls_structure_factor_coef Fsqd
_refine_ls_weighting_details 'calc w=1/[\s^2^(Fo^2^)+(0.0911P)^2^+1.1033P] where P=(Fo^2^+2Fc^2^)/3'
_refine_ls_weighting_scheme calc
_refine_ls_wR_factor_gt 0.1605
_refine_ls_wR_factor_ref 0.2033
_reflns_number_gt 2177
_reflns_number_total 3454
_reflns_threshold_expression >2sigma(I)
_cod_data_source_file ol4027478_si_002.cif
_cod_data_source_block 1
_cod_depositor_comments
;
The following automatic conversions were performed:
'_atom_site_symetry_multiplicity' tag replaced with
'_atom_site_symmetry_multiplicity'.

Automatic conversion script
Id: cif_correct_tags 1440 2010-10-19 06:21:57Z saulius 

The following automatic conversions were performed:

'_symmetry_cell_setting' value 'Monoclinic' changed to 'monoclinic'
according to /home/saulius/struct/CIF-dictionaries/cif_core.dic
dictionary named 'cif_core.dic' version 2.4.2 from 2011-04-26.

Automatic conversion script
Id: cif_fix_values 1891 2012-01-12 08:04:46Z andrius 
;
_cod_original_sg_symbol_H-M P21/c
_cod_database_code 1513119

loop_
_symmetry_equiv_pos_as_xyz
'x, y, z'
'-x, y+1/2, -z+1/2'
'-x, -y, -z'
'x, -y-1/2, z-1/2'

loop_
_atom_site_label
_atom_site_type_symbol
_atom_site_fract_x
_atom_site_fract_y
_atom_site_fract_z
_atom_site_U_iso_or_equiv
_atom_site_adp_type
_atom_site_occupancy
_atom_site_symmetry_multiplicity
_atom_site_calc_flag
_atom_site_refinement_flags
C1 C 0.3197(3) 0.4316(3) 0.0169(2) 0.0468(9) Uani 1 1 d .
H1 H 0.3893 0.4685 -0.0072 0.056 Uiso 1 1 calc R
C2 C 0.3247(3) 0.3077(3) 0.02461(19) 0.0415(8) Uani 1 1 d .
C3 C 0.2211(3) 0.2498(3) 0.05903(18) 0.0389(8) Uani 1 1 d .
H3 H 0.2222 0.1675 0.0653 0.047 Uiso 1 1 calc R
C4 C 0.1154(3) 0.3178(3) 0.08396(17) 0.0365(7) Uani 1 1 d .
C5 C -0.0082(3) 0.2978(3) 0.12095(18) 0.0380(8) Uani 1 1 d .
C6 C -0.0650(3) 0.4078(3) 0.13110(18) 0.0376(8) Uani 1 1 d .
N2 N 0.0166(2) 0.4953(2) 0.10271(15) 0.0407(7) Uani 1 1 d .
C8 C -0.0100(3) 0.6224(3) 0.0975(2) 0.0470(9) Uani 1 1 d .
H8A H -0.0920 0.6400 0.1214 0.070 Uiso 1 1 calc R
H8B H -0.0153 0.6451 0.0467 0.070 Uiso 1 1 calc R
H8C H 0.0598 0.6660 0.1209 0.070 Uiso 1 1 calc R
C9 C 0.4426(3) 0.2455(3) -0.0044(2) 0.0450(9) Uani 1 1 d .
C10 C 0.4913(4) 0.2712(4) -0.0745(2) 0.0622(11) Uani 1 1 d .
H10 H 0.4454 0.3240 -0.1045 0.075 Uiso 1 1 calc R
C11 C 0.6068(4) 0.2196(4) -0.1005(3) 0.0769(14) Uani 1 1 d .
H11 H 0.6385 0.2373 -0.1472 0.092 Uiso 1 1 calc R
C12 C 0.6722(4) 0.1424(4) -0.0557(3) 0.0722(13) Uani 1 1 d .
C13 C 0.6291(3) 0.1125(4) 0.0124(3) 0.0659(12) Uani 1 1 d .
H13 H 0.6754 0.0594 0.0420 0.079 Uiso 1 1 calc R
C14 C 0.5135(3) 0.1642(3) 0.0359(2) 0.0528(10) Uani 1 1 d .
C15 C -0.0620(3) 0.1810(3) 0.14544(17) 0.0343(7) Uani 1 1 d .
C16 C -0.0458(3) 0.0808(3) 0.1036(2) 0.0452(8) Uani 1 1 d .
H16 H -0.0002 0.0857 0.0594 0.054 Uiso 1 1 calc R
C17 C -0.0962(3) -0.0280(3) 0.1263(2) 0.0505(9) Uani 1 1 d .
H17 H -0.0833 -0.0954 0.0974 0.061 Uiso 1 1 calc R
C18 C -0.1656(3) -0.0372(3) 0.1913(2) 0.0470(9) Uani 1 1 d .
C19 C -0.1825(3) 0.0636(3) 0.2333(2) 0.0467(9) Uani 1 1 d .
H19 H -0.2299 0.0588 0.2769 0.056 Uiso 1 1 calc R
C20 C -0.1303(3) 0.1714(3) 0.21186(19) 0.0435(8) Uani 1 1 d .
H20 H -0.1405 0.2381 0.2417 0.052 Uiso 1 1 calc R
C21 C -0.2219(4) -0.1551(3) 0.2165(3) 0.0666(12) Uani 1 1 d .
H21A H -0.2671 -0.1442 0.2623 0.100 Uiso 1 1 calc R
H21B H -0.1517 -0.2115 0.2230 0.100 Uiso 1 1 calc R
H21C H -0.2825 -0.1844 0.1803 0.100 Uiso 1 1 calc R
C22 C -0.1919(3) 0.4392(3) 0.16573(18) 0.0383(8) Uani 1 1 d .
C23 C -0.3081(3) 0.3910(3) 0.1402(2) 0.0481(9) Uani 1 1 d .
H23 H -0.3074 0.3397 0.1001 0.058 Uiso 1 1 calc R
C24 C -0.4263(3) 0.4191(4) 0.1746(2) 0.0605(11) Uani 1 1 d .
H24 H -0.5049 0.3870 0.1572 0.073 Uiso 1 1 calc R
C25 C -0.4270(3) 0.4941(4) 0.2341(2) 0.0593(11) Uani 1 1 d .
H25 H -0.5063 0.5123 0.2570 0.071 Uiso 1 1 calc R
C26 C -0.3128(4) 0.5423(3) 0.2599(2) 0.0593(10) Uani 1 1 d .
H26 H -0.3145 0.5939 0.2998 0.071 Uiso 1 1 calc R
C27 C -0.1940(3) 0.5143(3) 0.2264(2) 0.0504(9) Uani 1 1 d .
H27 H -0.1158 0.5459 0.2446 0.060 Uiso 1 1 calc R
N1 N 0.2230(2) 0.5008(2) 0.04158(16) 0.0478(7) Uani 1 1 d .
C7 C 0.1255(3) 0.4420(3) 0.07385(18) 0.0394(8) Uani 1 1 d .
F1 F 0.4737(2) 0.1370(2) 0.10432(14) 0.0816(8) Uani 1 1 d .
F2 F 0.7858(2) 0.0929(3) -0.0803(2) 0.1149(11) Uani 1 1 d .

loop_
_atom_site_aniso_label
_atom_site_aniso_U_11
_atom_site_aniso_U_22
_atom_site_aniso_U_33
_atom_site_aniso_U_23
_atom_site_aniso_U_13
_atom_site_aniso_U_12
C1 0.0305(17) 0.051(2) 0.059(2) 0.0036(17) 0.0057(17) -0.0048(14)
C2 0.0288(16) 0.0482(19) 0.047(2) 0.0019(16) 0.0022(16) -0.0019(13)
C3 0.0339(16) 0.0387(16) 0.044(2) -0.0013(14) 0.0000(16) 0.0017(13)
C4 0.0335(16) 0.0380(17) 0.0381(19) 0.0010(14) 0.0009(15) -0.0018(13)
C5 0.0298(15) 0.0377(17) 0.047(2) 0.0008(14) 0.0000(15) 0.0013(13)
C6 0.0339(16) 0.0373(17) 0.0417(19) -0.0007(14) -0.0014(15) -0.0012(13)
N2 0.0345(13) 0.0356(14) 0.0520(17) -0.0004(12) 0.0011(13) 0.0001(11)
C8 0.054(2) 0.0334(17) 0.054(2) -0.0001(15) -0.0029(18) 0.0025(14)
C9 0.0352(17) 0.0452(19) 0.055(2) 0.0000(16) 0.0015(17) -0.0037(14)
C10 0.058(2) 0.069(3) 0.060(3) -0.005(2) 0.013(2) -0.0033(19)
C11 0.065(3) 0.093(3) 0.073(3) -0.010(3) 0.027(3) -0.007(2)
C12 0.042(2) 0.074(3) 0.101(4) -0.023(3) 0.015(2) 0.000(2)
C13 0.042(2) 0.061(3) 0.095(4) -0.007(2) -0.004(2) 0.0078(18)
C14 0.0394(19) 0.054(2) 0.065(3) -0.0004(19) 0.0047(19) -0.0019(16)
C15 0.0255(14) 0.0369(16) 0.0405(18) 0.0018(14) -0.0012(14) 0.0037(12)
C16 0.0407(18) 0.0423(18) 0.052(2) -0.0004(16) 0.0068(17) 0.0010(14)
C17 0.049(2) 0.0383(18) 0.065(2) -0.0057(17) 0.0049(19) 0.0024(15)
C18 0.0370(18) 0.0420(19) 0.062(2) 0.0079(17) -0.0027(18) 0.0023(14)
C19 0.0378(18) 0.050(2) 0.053(2) 0.0073(17) 0.0040(17) 0.0014(14)
C20 0.0422(18) 0.0387(17) 0.050(2) 0.0001(15) 0.0046(17) 0.0059(14)
C21 0.064(2) 0.045(2) 0.092(3) 0.013(2) 0.005(2) -0.0067(18)
C22 0.0336(17) 0.0361(16) 0.045(2) 0.0016(15) -0.0010(16) 0.0038(13)
C23 0.0381(18) 0.050(2) 0.056(2) -0.0088(17) -0.0032(18) -0.0012(15)
C24 0.0349(19) 0.073(3) 0.073(3) -0.002(2) -0.003(2) -0.0025(17)
C25 0.044(2) 0.066(2) 0.068(3) 0.000(2) 0.015(2) 0.0036(18)
C26 0.058(2) 0.061(2) 0.060(2) -0.0129(19) 0.014(2) -0.0006(19)
C27 0.0430(19) 0.050(2) 0.058(2) -0.0087(17) 0.0035(18) -0.0063(16)
N1 0.0381(15) 0.0445(16) 0.061(2) 0.0026(14) 0.0033(15) -0.0062(12)
C7 0.0335(16) 0.0397(17) 0.045(2) -0.0006(15) -0.0029(16) -0.0012(13)
F1 0.0666(15) 0.0996(19) 0.0786(18) 0.0282(14) 0.0128(13) 0.0230(13)
F2 0.0569(15) 0.134(3) 0.154(3) -0.039(2) 0.0349(17) 0.0226(15)

loop_
_atom_type_symbol
_atom_type_description
_atom_type_scat_dispersion_real
_atom_type_scat_dispersion_imag
_atom_type_scat_source
C C 0.0033 0.0016 'International Tables Vol C Tables 4.2.6.8 and 6.1.1.4'
H H 0.0000 0.0000 'International Tables Vol C Tables 4.2.6.8 and 6.1.1.4'
N N 0.0061 0.0033 'International Tables Vol C Tables 4.2.6.8 and 6.1.1.4'
F F 0.0171 0.0103 'International Tables Vol C Tables 4.2.6.8 and 6.1.1.4'

loop_
_geom_angle_atom_site_label_1
_geom_angle_atom_site_label_2
_geom_angle_atom_site_label_3
_geom_angle
N1 C1 C2 125.0(3)
N1 C1 H1 117.5
C2 C1 H1 117.5
C3 C2 C1 118.9(3)
C3 C2 C9 123.6(3)
C1 C2 C9 117.5(3)
C2 C3 C4 118.4(3)
C2 C3 H3 120.8
C4 C3 H3 120.8
C3 C4 C7 116.3(3)
C3 C4 C5 137.6(3)
C7 C4 C5 106.1(3)
C6 C5 C4 106.8(3)
C6 C5 C15 126.5(3)
C4 C5 C15 126.6(3)
C5 C6 N2 109.5(3)
C5 C6 C22 129.7(3)
N2 C6 C22 120.8(3)
C7 N2 C6 108.6(2)
C7 N2 C8 123.8(3)
C6 N2 C8 127.5(3)
N2 C8 H8A 109.5
N2 C8 H8B 109.5
H8A C8 H8B 109.5
N2 C8 H8C 109.5
H8A C8 H8C 109.5
H8B C8 H8C 109.5
C14 C9 C10 116.0(3)
C14 C9 C2 123.0(3)
C10 C9 C2 121.0(3)
C11 C10 C9 121.6(4)
C11 C10 H10 119.2
C9 C10 H10 119.2
C12 C11 C10 118.1(4)
C12 C11 H11 121.0
C10 C11 H11 121.0
C13 C12 F2 118.4(5)
C13 C12 C11 123.2(4)
F2 C12 C11 118.4(5)
C12 C13 C14 117.0(4)
C12 C13 H13 121.5
C14 C13 H13 121.5
F1 C14 C9 119.2(3)
F1 C14 C13 116.6(4)
C9 C14 C13 124.1(4)
C16 C15 C20 118.5(3)
C16 C15 C5 120.8(3)
C20 C15 C5 120.6(3)
C15 C16 C17 120.9(3)
C15 C16 H16 119.6
C17 C16 H16 119.6
C18 C17 C16 120.6(3)
C18 C17 H17 119.7
C16 C17 H17 119.7
C19 C18 C17 118.6(3)
C19 C18 C21 120.1(3)
C17 C18 C21 121.2(3)
C18 C19 C20 121.0(3)
C18 C19 H19 119.5
C20 C19 H19 119.5
C19 C20 C15 120.3(3)
C19 C20 H20 119.8
C15 C20 H20 119.8
C18 C21 H21A 109.5
C18 C21 H21B 109.5
H21A C21 H21B 109.5
C18 C21 H21C 109.5
H21A C21 H21C 109.5
H21B C21 H21C 109.5
C23 C22 C27 119.5(3)
C23 C22 C6 120.6(3)
C27 C22 C6 119.9(3)
C22 C23 C24 119.9(3)
C22 C23 H23 120.1
C24 C23 H23 120.1
C25 C24 C23 120.0(3)
C25 C24 H24 120.0
C23 C24 H24 120.0
C26 C25 C24 120.7(3)
C26 C25 H25 119.7
C24 C25 H25 119.7
C25 C26 C27 119.9(4)
C25 C26 H26 120.1
C27 C26 H26 120.1
C26 C27 C22 120.0(3)
C26 C27 H27 120.0
C22 C27 H27 120.0
C7 N1 C1 114.2(3)
N1 C7 N2 123.9(3)
N1 C7 C4 127.2(3)
N2 C7 C4 109.0(3)

loop_
_geom_bond_atom_site_label_1
_geom_bond_atom_site_label_2
_geom_bond_distance
C1 N1 1.330(4)
C1 C2 1.399(5)
C1 H1 0.9300
C2 C3 1.386(4)
C2 C9 1.483(4)
C3 C4 1.393(4)
C3 H3 0.9300
C4 C7 1.409(4)
C4 C5 1.442(4)
C5 C6 1.374(4)
C5 C15 1.489(4)
C6 N2 1.385(4)
C6 C22 1.478(4)
N2 C7 1.363(4)
N2 C8 1.454(4)
C8 H8A 0.9600
C8 H8B 0.9600
C8 H8C 0.9600
C9 C14 1.374(5)
C9 C10 1.399(5)
C10 C11 1.391(5)
C10 H10 0.9300
C11 C12 1.362(7)
C11 H11 0.9300
C12 C13 1.358(6)
C12 F2 1.356(4)
C13 C14 1.377(5)
C13 H13 0.9300
C14 F1 1.345(4)
C15 C16 1.368(4)
C15 C20 1.398(4)
C16 C17 1.387(4)
C16 H16 0.9300
C17 C18 1.381(5)
C17 H17 0.9300
C18 C19 1.376(5)
C18 C21 1.513(5)
C19 C20 1.377(4)
C19 H19 0.9300
C20 H20 0.9300
C21 H21A 0.9600
C21 H21B 0.9600
C21 H21C 0.9600
C22 C23 1.378(4)
C22 C27 1.389(5)
C23 C24 1.390(4)
C23 H23 0.9300
C24 C25 1.371(5)
C24 H24 0.9300
C25 C26 1.363(5)
C25 H25 0.9300
C26 C27 1.388(5)
C26 H26 0.9300
C27 H27 0.9300
N1 C7 1.327(4)
